data_1501800
loop_
_publ_author_name
'McNulty, James'
'Thorat, Amol'
'Vurgun, Nesrin'
'Nair, Jerald J.'
'Makaji, Emilija'
'Crankshaw, Denis J.'
'Holloway, Alison C.'
'Pandey, Siyaram'

_publ_section_title
;
 Human cytochrome P450 liability studies of trans-dihydronarciclasine: a
 readily available, potent, and selective cancer cell growth inhibitor.
;
_journal_issue 1
_journal_name_full 'Journal of natural products'
_journal_page_first 106
_journal_page_last 108
_journal_paper_doi 10.1021/np100657w
_journal_volume 74
_journal_year 2011
_chemical_absolute_configuration ad
_chemical_formula_moiety 'C14 H15 N O7'
_chemical_formula_sum 'C14 H15 N O7'
_chemical_formula_weight 309.27
_chemical_name_systematic
;

 ?

;
_space_group_IT_number 4
_symmetry_cell_setting monoclinic
_symmetry_space_group_name_Hall 'P 2yb'
_symmetry_space_group_name_H-M 'P 1 21 1'
_atom_sites_solution_hydrogens geom
_atom_sites_solution_primary direct
_atom_sites_solution_secondary difmap
_audit_creation_method SHELXL-97
_cell_angle_alpha 90.00
_cell_angle_beta 112.279(2)
_cell_angle_gamma 90.00
_cell_formula_units_Z 2
_cell_length_a 9.2997(3)
_cell_length_b 6.9294(3)
_cell_length_c 10.8143(5)
_cell_measurement_reflns_used 1161
_cell_measurement_temperature 295(2)
_cell_measurement_theta_max 68.09
_cell_measurement_theta_min 4.42
_cell_volume 644.86(5)
_computing_cell_refinement 'Bruker SMART'
_computing_data_collection 'Bruker SMART'
_computing_data_reduction 'Bruker SAINT'
_computing_molecular_graphics 'Bruker SHELXTL'
_computing_publication_material 'Bruker SHELXTL'
_computing_structure_refinement 'SHELXL-97 (Sheldrick, 1997)'
_computing_structure_solution 'SHELXS-97 (Sheldrick, 1990)'
_diffrn_ambient_temperature 295(2)
_diffrn_measured_fraction_theta_full 0.966
_diffrn_measured_fraction_theta_max 0.966
_diffrn_measurement_device_type 'CCD area detector'
_diffrn_measurement_method 'phi and omega scans'
_diffrn_radiation_monochromator graphite
_diffrn_radiation_source 'fine-focus sealed tube'
_diffrn_radiation_type CuK\a
_diffrn_radiation_wavelength 1.54178
_diffrn_reflns_av_R_equivalents 0.0262
_diffrn_reflns_av_sigmaI/netI 0.0334
_diffrn_reflns_limit_h_max 11
_diffrn_reflns_limit_h_min -11
_diffrn_reflns_limit_k_max 8
_diffrn_reflns_limit_k_min -7
_diffrn_reflns_limit_l_max 13
_diffrn_reflns_limit_l_min -12
_diffrn_reflns_number 4107
_diffrn_reflns_theta_full 68.23
_diffrn_reflns_theta_max 68.23
_diffrn_reflns_theta_min 4.42
_exptl_absorpt_coefficient_mu 1.107
_exptl_absorpt_correction_T_max 0.8974
_exptl_absorpt_correction_T_min 0.6075
_exptl_absorpt_correction_type multi-scan
_exptl_absorpt_process_details SADABS
_exptl_crystal_colour colourless
_exptl_crystal_density_diffrn 1.593
_exptl_crystal_density_meas ?
_exptl_crystal_density_method 'not measured'
_exptl_crystal_description plate
_exptl_crystal_F_000 324
_exptl_crystal_size_max 0.50
_exptl_crystal_size_mid 0.20
_exptl_crystal_size_min 0.10
_refine_diff_density_max 0.135
_refine_diff_density_min -0.149
_refine_diff_density_rms 0.035
_refine_ls_abs_structure_details 'Flack H D (1983), Acta Cryst. A39, 876-881'
_refine_ls_abs_structure_Flack -0.05(19)
_refine_ls_extinction_coef 0.0081(12)
_refine_ls_extinction_expression Fc^*^=kFc[1+0.001xFc^2^\l^3^/sin(2\q)]^-1/4^
_refine_ls_extinction_method SHELXL
_refine_ls_goodness_of_fit_ref 1.007
_refine_ls_hydrogen_treatment mixed
_refine_ls_matrix_type full
_refine_ls_number_parameters 260
_refine_ls_number_reflns 1926
_refine_ls_number_restraints 1
_refine_ls_restrained_S_all 1.006
_refine_ls_R_factor_all 0.0317
_refine_ls_R_factor_gt 0.0309
_refine_ls_shift/su_max 0.000
_refine_ls_shift/su_mean 0.000
_refine_ls_structure_factor_coef Fsqd
_refine_ls_weighting_details 'calc w=1/[\s^2^(Fo^2^)+(0.0627P)^2^+0.0567P] where P=(Fo^2^+2Fc^2^)/3'
_refine_ls_weighting_scheme calc
_refine_ls_wR_factor_gt 0.0852
_refine_ls_wR_factor_ref 0.0859
_reflns_number_gt 1853
_reflns_number_total 1926
_reflns_threshold_expression >2sigma(I)
_cod_data_source_file np100657w_si_002.cif
_cod_data_source_block an02810m
_cod_depositor_comments
;
The following automatic conversions were performed:

'_symmetry_cell_setting' value 'Monoclinic' changed to 'monoclinic'
according to /home/saulius/struct/CIF-dictionaries/cif_core.dic
dictionary named 'cif_core.dic' version 2.4.1 from 2010-06-29.

Automatic conversion script
Id: cif_fix_values 1715 2011-07-08 13:25:40Z adriana 

The following automatic conversions were performed:

'_exptl_crystal_density_meas' value 'not measured' was changed to '?'
- the value is perceived as not measured.

Automatic conversion script
Id: cif_fix_values 3008 2015-01-20 13:52:24Z robertas 
;
_cod_original_sg_symbol_H-M P2(1)
_cod_database_code 1501800

loop_
_symmetry_equiv_pos_as_xyz
'x, y, z'
'-x, y+1/2, -z'

loop_
_atom_site_label
_atom_site_type_symbol
_atom_site_fract_x
_atom_site_fract_y
_atom_site_fract_z
_atom_site_U_iso_or_equiv
_atom_site_adp_type
_atom_site_occupancy
_atom_site_symmetry_multiplicity
_atom_site_calc_flag
N5 N -0.11572(18) 0.8129(3) 0.83845(16) 0.0313(4) Uani 1 1 d
H5 H -0.209(3) 0.784(4) 0.847(2) 0.045(7) Uiso 1 1 d
O2 O -0.26061(19) 1.2853(2) 0.51987(16) 0.0401(4) Uani 1 1 d
H2A H -0.337(4) 1.289(6) 0.529(3) 0.075(11) Uiso 1 1 d
O3 O -0.46079(16) 0.9493(2) 0.45420(16) 0.0416(4) Uani 1 1 d
H3A H -0.450(3) 0.892(5) 0.385(3) 0.063(9) Uiso 1 1 d
O4 O -0.23047(18) 0.6784(3) 0.48413(14) 0.0386(4) Uani 1 1 d
H4B H -0.233(4) 0.560(6) 0.484(3) 0.061(10) Uiso 1 1 d
O6 O -0.01222(14) 0.8739(3) 1.06012(13) 0.0398(4) Uani 1 1 d
O7 O 0.28305(16) 0.8749(3) 1.18539(13) 0.0426(4) Uani 1 1 d
H7 H 0.182(4) 0.885(6) 1.171(3) 0.071(9) Uiso 1 1 d
O11 O 0.57559(15) 0.8876(3) 1.15344(13) 0.0439(4) Uani 1 1 d
O13 O 0.59899(14) 0.8905(3) 0.94674(14) 0.0440(4) Uani 1 1 d
C1 C -0.0441(2) 1.0908(3) 0.65814(19) 0.0292(4) Uani 1 1 d
H1B H 0.025(3) 1.171(4) 0.639(2) 0.040(6) Uiso 1 1 d
H1A H -0.050(3) 1.149(3) 0.739(2) 0.033(6) Uiso 1 1 d
C2 C -0.2016(2) 1.0917(3) 0.54088(19) 0.0303(4) Uani 1 1 d
H2 H -0.188(2) 1.054(3) 0.459(2) 0.017(5) Uiso 1 1 d
C3 C -0.3156(2) 0.9554(3) 0.56513(19) 0.0306(4) Uani 1 1 d
H3 H -0.342(2) 1.011(3) 0.644(2) 0.028(5) Uiso 1 1 d
C4 C -0.2501(2) 0.7525(3) 0.59957(18) 0.0298(4) Uani 1 1 d
H4A H -0.328(3) 0.676(4) 0.622(2) 0.031(5) Uiso 1 1 d
C4A C -0.0938(2) 0.7523(3) 0.71692(19) 0.0288(4) Uani 1 1 d
H4AA H -0.055(3) 0.621(4) 0.724(2) 0.027(5) Uiso 1 1 d
C6A C 0.15799(19) 0.8756(3) 0.94266(17) 0.0273(4) Uani 1 1 d
C6 C 0.0051(2) 0.8550(3) 0.95161(18) 0.0293(4) Uani 1 1 d
C7 C 0.2898(2) 0.8799(3) 1.06271(18) 0.0302(4) Uani 1 1 d
C8 C 0.43218(19) 0.8863(4) 1.05123(18) 0.0307(4) Uani 1 1 d
C9 C 0.4450(2) 0.8893(3) 0.92880(19) 0.0312(4) Uani 1 1 d
C10 C 0.3182(2) 0.8913(3) 0.80962(18) 0.0305(4) Uani 1 1 d
H10 H 0.332(2) 0.895(3) 0.7279(19) 0.021(4) Uiso 1 1 d
C10A C 0.17215(19) 0.8843(3) 0.81740(17) 0.0269(4) Uani 1 1 d
C10B C 0.0239(2) 0.8860(3) 0.69356(17) 0.0269(4) Uani 1 1 d
H10B H 0.046(2) 0.832(3) 0.6160(19) 0.019(5) Uiso 1 1 d
C12 C 0.6849(2) 0.8870(4) 1.0895(2) 0.0368(4) Uani 1 1 d
H12B H 0.746(3) 0.767(4) 1.117(2) 0.041(6) Uiso 1 1 d
H12A H 0.746(3) 1.008(4) 1.113(3) 0.044(7) Uiso 1 1 d

loop_
_atom_site_aniso_label
_atom_site_aniso_U_11
_atom_site_aniso_U_22
_atom_site_aniso_U_33
_atom_site_aniso_U_23
_atom_site_aniso_U_13
_atom_site_aniso_U_12
N5 0.0238(7) 0.0408(10) 0.0295(8) 0.0013(7) 0.0104(7) -0.0036(7)
O2 0.0398(8) 0.0300(8) 0.0509(9) 0.0098(7) 0.0175(7) 0.0057(7)
O3 0.0277(7) 0.0457(9) 0.0412(8) 0.0007(7) 0.0016(6) 0.0023(6)
O4 0.0475(9) 0.0322(9) 0.0328(8) -0.0049(6) 0.0115(7) -0.0026(7)
O6 0.0317(7) 0.0601(10) 0.0299(7) -0.0019(7) 0.0142(6) -0.0025(7)
O7 0.0330(7) 0.0694(11) 0.0249(6) -0.0022(7) 0.0102(6) -0.0015(8)
O11 0.0242(6) 0.0680(11) 0.0341(7) -0.0005(8) 0.0049(6) -0.0002(8)
O13 0.0236(6) 0.0689(11) 0.0398(8) 0.0014(8) 0.0123(6) -0.0004(7)
C1 0.0293(9) 0.0271(10) 0.0302(9) 0.0010(8) 0.0102(8) -0.0039(8)
C2 0.0332(9) 0.0279(10) 0.0296(9) 0.0004(8) 0.0117(8) 0.0032(8)
C3 0.0248(8) 0.0315(11) 0.0311(9) -0.0008(8) 0.0057(8) 0.0006(8)
C4 0.0290(9) 0.0292(10) 0.0272(9) -0.0012(7) 0.0063(8) -0.0035(8)
C4A 0.0291(9) 0.0280(10) 0.0277(9) 0.0015(7) 0.0089(8) 0.0003(8)
C6A 0.0241(8) 0.0286(9) 0.0281(9) 0.0001(8) 0.0088(7) -0.0006(8)
C6 0.0286(9) 0.0286(11) 0.0308(9) 0.0028(7) 0.0113(8) 0.0010(8)
C7 0.0296(9) 0.0332(10) 0.0274(9) -0.0015(9) 0.0105(8) -0.0001(9)
C8 0.0230(8) 0.0347(10) 0.0291(9) -0.0003(9) 0.0038(7) 0.0013(9)
C9 0.0253(8) 0.0314(10) 0.0369(10) 0.0022(9) 0.0117(8) 0.0006(9)
C10 0.0287(9) 0.0355(11) 0.0286(9) 0.0017(9) 0.0123(8) 0.0004(9)
C10A 0.0257(8) 0.0261(9) 0.0276(8) 0.0012(8) 0.0087(7) 0.0023(8)
C10B 0.0264(8) 0.0298(9) 0.0240(8) -0.0006(8) 0.0091(7) 0.0012(8)
C12 0.0230(8) 0.0437(12) 0.0413(10) 0.0017(10) 0.0097(8) 0.0014(10)

loop_
_atom_type_symbol
_atom_type_description
_atom_type_scat_dispersion_real
_atom_type_scat_dispersion_imag
_atom_type_scat_source
C C 0.0181 0.0091 'International Tables Vol C Tables 4.2.6.8 and 6.1.1.4'
H H 0.0000 0.0000 'International Tables Vol C Tables 4.2.6.8 and 6.1.1.4'
N N 0.0311 0.0180 'International Tables Vol C Tables 4.2.6.8 and 6.1.1.4'
O O 0.0492 0.0322 'International Tables Vol C Tables 4.2.6.8 and 6.1.1.4'

loop_
_geom_angle_atom_site_label_1
_geom_angle_atom_site_label_2
_geom_angle_atom_site_label_3
_geom_angle
C6 N5 C4A 121.79(16)
C6 N5 H5 116.2(15)
C4A N5 H5 119.1(16)
C2 O2 H2A 109(3)
C3 O3 H3A 110.2(18)
C4 O4 H4B 110(2)
C7 O7 H7 105.4(19)
C8 O11 C12 105.23(14)
C9 O13 C12 106.03(14)
C2 C1 C10B 112.54(16)
C2 C1 H1B 109.8(15)
C10B C1 H1B 110.4(16)
C2 C1 H1A 112.1(14)
C10B C1 H1A 108.1(14)
H1B C1 H1A 104(2)
O2 C2 C3 111.09(17)
O2 C2 C1 108.88(17)
C3 C2 C1 111.49(16)
O2 C2 H2 106.4(12)
C3 C2 H2 109.2(12)
C1 C2 H2 109.6(11)
O3 C3 C2 111.98(16)
O3 C3 C4 109.98(16)
C2 C3 C4 112.17(17)
O3 C3 H3 104.8(11)
C2 C3 H3 107.7(12)
C4 C3 H3 109.8(12)
O4 C4 C3 106.91(15)
O4 C4 C4A 109.30(15)
C3 C4 C4A 111.81(16)
O4 C4 H4A 111.7(13)
C3 C4 H4A 106.9(14)
C4A C4 H4A 110.2(13)
N5 C4A C4 109.44(15)
N5 C4A C10B 109.07(15)
C4 C4A C10B 112.27(15)
N5 C4A H4AA 111.8(13)
C4 C4A H4AA 105.8(13)
C10B C4A H4AA 108.4(14)
C7 C6A C10A 121.26(16)
C7 C6A C6 117.87(15)
C10A C6A C6 120.83(15)
O6 C6 N5 121.16(16)
O6 C6 C6A 121.61(16)
N5 C6 C6A 117.23(16)
O7 C7 C8 119.55(16)
O7 C7 C6A 123.81(16)
C8 C7 C6A 116.63(16)
O11 C8 C9 111.30(15)
O11 C8 C7 127.00(16)
C9 C8 C7 121.69(16)
O13 C9 C8 109.36(16)
O13 C9 C10 127.59(17)
C8 C9 C10 123.04(16)
C9 C10 C10A 116.82(16)
C9 C10 H10 120.2(11)
C10A C10 H10 123.0(11)
C10 C10A C6A 120.49(16)
C10 C10A C10B 121.84(15)
C6A C10A C10B 117.67(15)
C10A C10B C4A 108.55(15)
C10A C10B C1 112.16(17)
C4A C10B C1 110.34(15)
C10A C10B H10B 109.1(11)
C4A C10B H10B 107.5(12)
C1 C10B H10B 109.1(12)
O11 C12 O13 108.06(14)
O11 C12 H12B 106.7(15)
O13 C12 H12B 111.2(15)
O11 C12 H12A 108.5(16)
O13 C12 H12A 106.9(15)
H12B C12 H12A 115.3(19)

loop_
_geom_bond_atom_site_label_1
_geom_bond_atom_site_label_2
_geom_bond_distance
N5 C6 1.343(2)
N5 C4A 1.466(2)
N5 H5 0.93(3)
O2 C2 1.434(3)
O2 H2A 0.76(4)
O3 C3 1.427(2)
O3 H3A 0.88(3)
O4 C4 1.424(2)
O4 H4B 0.82(4)
O6 C6 1.250(2)
O7 C7 1.352(2)
O7 H7 0.90(3)
O11 C8 1.372(2)
O11 C12 1.430(2)
O13 C9 1.370(2)
O13 C12 1.445(2)
C1 C2 1.532(3)
C1 C10B 1.541(3)
C1 H1B 0.93(3)
C1 H1A 0.98(2)
C2 C3 1.515(3)
C2 H2 0.97(2)
C3 C4 1.521(3)
C3 H3 1.04(2)
C4 C4A 1.525(3)
C4 H4A 1.00(3)
C4A C10B 1.527(3)
C4A H4AA 0.97(3)
C6A C7 1.408(2)
C6A C10A 1.411(2)
C6A C6 1.469(2)
C7 C8 1.377(2)
C8 C9 1.374(3)
C9 C10 1.378(3)
C10 C10A 1.393(2)
C10 H10 0.942(19)
C10A C10B 1.514(2)
C10B H10B 1.01(2)
C12 H12B 0.98(3)
C12 H12A 0.99(3)

loop_
_geom_torsion_atom_site_label_1
_geom_torsion_atom_site_label_2
_geom_torsion_atom_site_label_3
_geom_torsion_atom_site_label_4
_geom_torsion
C10B C1 C2 O2 176.56(15)
C10B C1 C2 C3 53.6(2)
O2 C2 C3 O3 60.7(2)
C1 C2 C3 O3 -177.65(17)
O2 C2 C3 C4 -175.07(15)
C1 C2 C3 C4 -53.4(2)
O3 C3 C4 O4 59.8(2)
C2 C3 C4 O4 -65.5(2)
O3 C3 C4 C4A 179.41(15)
C2 C3 C4 C4A 54.1(2)
C6 N5 C4A C4 -169.17(18)
C6 N5 C4A C10B -46.0(2)
O4 C4 C4A N5 -175.23(16)
C3 C4 C4A N5 66.6(2)
O4 C4 C4A C10B 63.5(2)
C3 C4 C4A C10B -54.7(2)
C4A N5 C6 O6 -167.5(2)
C4A N5 C6 C6A 11.8(3)
C7 C6A C6 O6 12.1(3)
C10A C6A C6 O6 -169.9(2)
C7 C6A C6 N5 -167.14(19)
C10A C6A C6 N5 10.8(3)
C10A C6A C7 O7 179.0(2)
C6 C6A C7 O7 -3.0(3)
C10A C6A C7 C8 -2.2(3)
C6 C6A C7 C8 175.8(2)
C12 O11 C8 C9 -1.4(3)
C12 O11 C8 C7 177.7(2)
O7 C7 C8 O11 0.2(4)
C6A C7 C8 O11 -178.6(2)
O7 C7 C8 C9 179.2(2)
C6A C7 C8 C9 0.4(3)
C12 O13 C9 C8 0.3(3)
C12 O13 C9 C10 -179.9(2)
O11 C8 C9 O13 0.7(3)
C7 C8 C9 O13 -178.5(2)
O11 C8 C9 C10 -179.1(2)
C7 C8 C9 C10 1.7(4)
O13 C9 C10 C10A 178.3(2)
C8 C9 C10 C10A -1.8(3)
C9 C10 C10A C6A 0.0(3)
C9 C10 C10A C10B 179.9(2)
C7 C6A C10A C10 2.1(3)
C6 C6A C10A C10 -175.9(2)
C7 C6A C10A C10B -177.8(2)
C6 C6A C10A C10B 4.2(3)
C10 C10A C10B C4A 142.6(2)
C6A C10A C10B C4A -37.5(3)
C10 C10A C10B C1 -95.2(2)
C6A C10A C10B C1 84.7(2)
N5 C4A C10B C10A 55.7(2)
C4 C4A C10B C10A 177.16(16)
N5 C4A C10B C1 -67.59(19)
C4 C4A C10B C1 53.9(2)
C2 C1 C10B C10A -174.70(14)
C2 C1 C10B C4A -53.6(2)
C8 O11 C12 O13 1.5(3)
C9 O13 C12 O11 -1.1(3)

loop_
_cod_related_entry_id
_cod_related_entry_database
_cod_related_entry_code
1 ChemSpider 20017238
